data_7220693
loop_
_publ_author_name
'Meshram, Harshadas Mitaram'
'A., Sanjeeva Kumar'
'Ramesh, Palakuri'
'G., Santosh Kumar'
'Nanubolu, Jagadeesh Babu'
'Prabhakar Rao, Tadikamalla'

_publ_section_title
;
 Indium/Fe(III) - mediated regioselective \b-cross-coupling aldol type
 addition reaction of activated alkenes with isatins/isatinimines in
 aqueous media
;
_journal_name_full 'RSC Adv.'
_journal_paper_doi 10.1039/C5RA07216F
_journal_year 2015
_chemical_formula_moiety 'C13 H14 Br N O3'
_chemical_formula_sum 'C13 H14 Br N O3'
_chemical_formula_weight 312.16
_chemical_name_common '5-bromo-3-hydroxy 3-(3-oxopentylindolin-2-one'
_chemical_name_systematic
; 
 5-bromo-3-hydroxy 3-(3-oxopentyl)indolin-2-one  
;
_space_group_IT_number 2
_symmetry_cell_setting triclinic
_symmetry_space_group_name_Hall '-P 1'
_symmetry_space_group_name_H-M 'P -1'
_atom_sites_solution_hydrogens geom
_atom_sites_solution_primary direct
_atom_sites_solution_secondary difmap
_audit_creation_method SHELXL-97
_audit_update_record
;
2013-07-16 deposited with the CCDC.
2015-06-04 downloaded from the CCDC.
;
_cell_angle_alpha 71.939(3)
_cell_angle_beta 78.573(4)
_cell_angle_gamma 82.292(4)
_cell_formula_units_Z 4
_cell_length_a 7.5781(13)
_cell_length_b 13.148(2)
_cell_length_c 14.903(3)
_cell_measurement_reflns_used 3385
_cell_measurement_temperature 293(2)
_cell_measurement_theta_max 22.01
_cell_measurement_theta_min 2.49
_cell_volume 1379.5(4)
_computing_cell_refinement 'Bruker SMART'
_computing_data_collection 'Bruker SMART'
_computing_data_reduction 'Bruker SAINT'
_computing_molecular_graphics 'Bruker SHELXTL'
_computing_publication_material 'Bruker SHELXTL'
_computing_structure_refinement 'SHELXL-97 (Sheldrick, 1997)'
_computing_structure_solution 'SHELXS-97 (Sheldrick, 1990)'
_diffrn_ambient_temperature 293(2)
_diffrn_measured_fraction_theta_full 0.998
_diffrn_measured_fraction_theta_max 0.998
_diffrn_measurement_device_type 'CCD area detector'
_diffrn_measurement_method 'phi and omega scans'
_diffrn_radiation_monochromator graphite
_diffrn_radiation_source 'fine-focus sealed tube'
_diffrn_radiation_type MoK\a
_diffrn_radiation_wavelength 0.71073
_diffrn_reflns_av_R_equivalents 0.0295
_diffrn_reflns_av_sigmaI/netI 0.0419
_diffrn_reflns_limit_h_max 9
_diffrn_reflns_limit_h_min -9
_diffrn_reflns_limit_k_max 15
_diffrn_reflns_limit_k_min -15
_diffrn_reflns_limit_l_max 17
_diffrn_reflns_limit_l_min -17
_diffrn_reflns_number 13331
_diffrn_reflns_theta_full 25.00
_diffrn_reflns_theta_max 25.00
_diffrn_reflns_theta_min 1.46
_exptl_absorpt_coefficient_mu 2.979
_exptl_absorpt_correction_T_max 0.8415
_exptl_absorpt_correction_T_min 0.6471
_exptl_absorpt_process_details 'Bruker AXS SADABS program'
_exptl_crystal_colour colourless
_exptl_crystal_density_diffrn 1.503
_exptl_crystal_density_method 'not measured'
_exptl_crystal_description plate
_exptl_crystal_F_000 632
_exptl_crystal_size_max 0.16
_exptl_crystal_size_mid 0.10
_exptl_crystal_size_min 0.06
_refine_diff_density_max 0.527
_refine_diff_density_min -0.592
_refine_diff_density_rms 0.058
_refine_ls_extinction_method none
_refine_ls_goodness_of_fit_ref 1.023
_refine_ls_hydrogen_treatment constr
_refine_ls_matrix_type full
_refine_ls_number_parameters 327
_refine_ls_number_reflns 4833
_refine_ls_number_restraints 0
_refine_ls_restrained_S_all 1.023
_refine_ls_R_factor_all 0.0665
_refine_ls_R_factor_gt 0.0443
_refine_ls_shift/su_max 0.000
_refine_ls_shift/su_mean 0.000
_refine_ls_structure_factor_coef Fsqd
_refine_ls_weighting_details 'calc w=1/[\s^2^(Fo^2^)+(0.0558P)^2^+0.8413P] where P=(Fo^2^+2Fc^2^)/3'
_refine_ls_weighting_scheme calc
_refine_ls_wR_factor_gt 0.1100
_refine_ls_wR_factor_ref 0.1225
_reflns_number_gt 3481
_reflns_number_total 4833
_reflns_threshold_expression >2sigma(I)
_cod_data_source_file c5ra07216f2.cif
_cod_data_source_block ao69m
_cod_depositor_comments
;
The following automatic conversions were performed:

'_symmetry_cell_setting' value 'Triclinic' changed to 'triclinic'
according to
/usr/data/users/saulius/crontab/automatic-downloads/rss-feeds/RSC/lib/dictionaries/cif_core.dic
dictionary named 'cif_core.dic' version 2.4.2 from 2011-04-26.

Automatic conversion script
Id: cif_fix_values 3271 2015-04-21 07:52:19Z andrius 
;
_cod_database_code 7220693

loop_
_symmetry_equiv_pos_as_xyz
'x, y, z'
'-x, -y, -z'

loop_
_atom_site_label
_atom_site_type_symbol
_atom_site_fract_x
_atom_site_fract_y
_atom_site_fract_z
_atom_site_U_iso_or_equiv
_atom_site_adp_type
_atom_site_occupancy
_atom_site_symmetry_multiplicity
_atom_site_calc_flag
_atom_site_refinement_flags
Br2 Br 0.25229(7) 1.12211(4) 0.30728(4) 0.0836(2) Uani 1 1 d .
Br1 Br 0.78203(8) -0.02265(4) 0.93128(4) 0.0894(2) Uani 1 1 d .
O1 O 0.7960(3) 0.54631(19) 0.58453(17) 0.0458(6) Uani 1 1 d .
O4 O 0.2983(3) 0.52569(18) 0.59165(17) 0.0449(6) Uani 1 1 d .
N2 N 0.1067(3) 0.6651(2) 0.5230(2) 0.0440(7) Uani 1 1 d .
H2N H 0.0124 0.6306 0.5340 0.053 Uiso 1 1 calc R
O2 O 1.0599(3) 0.35885(19) 0.65059(16) 0.0462(6) Uani 1 1 d .
H2O H 1.1160 0.4122 0.6233 0.069 Uiso 1 1 calc R
O5 O 0.5557(3) 0.68684(19) 0.46541(16) 0.0446(6) Uani 1 1 d .
H5O H 0.6138 0.6349 0.4959 0.067 Uiso 1 1 calc R
N1 N 0.6105(4) 0.4119(2) 0.6656(2) 0.0451(7) Uani 1 1 d .
H1N H 0.5145 0.4404 0.6420 0.054 Uiso 1 1 calc R
C14 C 0.1155(4) 0.7751(3) 0.4734(2) 0.0412(8) Uani 1 1 d .
C1 C 0.6247(4) 0.3085(3) 0.7318(2) 0.0424(8) Uani 1 1 d .
C17 C 0.1968(5) 0.9796(3) 0.3783(3) 0.0533(9) Uani 1 1 d .
C8 C 0.7655(4) 0.4600(3) 0.6443(2) 0.0392(8) Uani 1 1 d .
C6 C 0.7952(4) 0.2902(3) 0.7586(2) 0.0427(8) Uani 1 1 d .
C21 C 0.2647(4) 0.6213(3) 0.5510(2) 0.0381(7) Uani 1 1 d .
C22 C 0.4398(4) 0.7214(3) 0.6177(2) 0.0439(8) Uani 1 1 d .
H22A H 0.4984 0.6539 0.6511 0.053 Uiso 1 1 calc R
H22B H 0.5258 0.7755 0.6005 0.053 Uiso 1 1 calc R
C19 C 0.2860(4) 0.8054(3) 0.4707(2) 0.0391(7) Uani 1 1 d .
C20 C 0.3948(4) 0.7102(3) 0.5255(2) 0.0387(7) Uani 1 1 d .
C2 C 0.4986(5) 0.2338(3) 0.7648(3) 0.0552(10) Uani 1 1 d .
H2 H 0.3850 0.2484 0.7467 0.066 Uiso 1 1 calc R
C18 C 0.3280(5) 0.9091(3) 0.4225(2) 0.0482(9) Uani 1 1 d .
H18 H 0.4411 0.9311 0.4197 0.058 Uiso 1 1 calc R
C11 C 0.8412(5) 0.5562(3) 0.8895(3) 0.0549(9) Uani 1 1 d .
C9 C 0.9458(4) 0.4467(3) 0.7738(2) 0.0462(8) Uani 1 1 d .
H9A H 1.0297 0.3999 0.8129 0.055 Uiso 1 1 calc R
H9B H 1.0080 0.5092 0.7338 0.055 Uiso 1 1 calc R
C4 C 0.7173(6) 0.1155(3) 0.8518(3) 0.0566(10) Uani 1 1 d .
C16 C 0.0279(5) 0.9486(3) 0.3820(3) 0.0576(10) Uani 1 1 d .
H16 H -0.0575 0.9980 0.3518 0.069 Uiso 1 1 calc R
O6 O 0.4428(5) 0.6812(3) 0.8137(2) 0.0871(10) Uani 1 1 d .
C3 C 0.5482(6) 0.1360(3) 0.8260(3) 0.0615(10) Uani 1 1 d .
H3 H 0.4664 0.0833 0.8502 0.074 Uiso 1 1 calc R
C15 C -0.0148(5) 0.8452(3) 0.4300(3) 0.0540(9) Uani 1 1 d .
H15 H -0.1283 0.8235 0.4330 0.065 Uiso 1 1 calc R
C5 C 0.8438(5) 0.1921(3) 0.8187(2) 0.0502(9) Uani 1 1 d .
H5 H 0.9573 0.1773 0.8368 0.060 Uiso 1 1 calc R
C7 C 0.8995(4) 0.3872(3) 0.7081(2) 0.0396(8) Uani 1 1 d .
C24 C 0.3255(5) 0.7441(3) 0.7814(3) 0.0529(9) Uani 1 1 d .
C10 C 0.7895(5) 0.4832(3) 0.8393(3) 0.0505(9) Uani 1 1 d .
H10A H 0.7393 0.4207 0.8870 0.061 Uiso 1 1 calc R
H10B H 0.6962 0.5209 0.8022 0.061 Uiso 1 1 calc R
O3 O 0.9811(5) 0.5990(3) 0.8610(3) 0.1049(13) Uani 1 1 d .
C23 C 0.2807(5) 0.7513(3) 0.6855(3) 0.0549(9) Uani 1 1 d .
H23A H 0.1861 0.7043 0.6950 0.066 Uiso 1 1 calc R
H23B H 0.2340 0.8241 0.6565 0.066 Uiso 1 1 calc R
C25 C 0.2184(6) 0.8164(4) 0.8344(3) 0.0747(13) Uani 1 1 d .
H25A H 0.2353 0.8900 0.7959 0.090 Uiso 1 1 calc R
H25B H 0.0917 0.8055 0.8419 0.090 Uiso 1 1 calc R
C12 C 0.7150(6) 0.5723(3) 0.9747(3) 0.0645(11) Uani 1 1 d .
H12A H 0.7174 0.5060 1.0266 0.077 Uiso 1 1 calc R
H12B H 0.5935 0.5869 0.9598 0.077 Uiso 1 1 calc R
C13 C 0.7558(8) 0.6619(5) 1.0088(4) 0.0992(18) Uani 1 1 d .
H13A H 0.8804 0.6532 1.0162 0.149 Uiso 1 1 calc R
H13B H 0.6806 0.6600 1.0692 0.149 Uiso 1 1 calc R
H13C H 0.7324 0.7295 0.9627 0.149 Uiso 1 1 calc R
C26 C 0.2621(10) 0.8028(6) 0.9296(4) 0.133(3) Uani 1 1 d .
H26A H 0.2335 0.7328 0.9709 0.199 Uiso 1 1 calc R
H26B H 0.1927 0.8564 0.9561 0.199 Uiso 1 1 calc R
H26C H 0.3884 0.8102 0.9239 0.199 Uiso 1 1 calc R

loop_
_atom_site_aniso_label
_atom_site_aniso_U_11
_atom_site_aniso_U_22
_atom_site_aniso_U_33
_atom_site_aniso_U_23
_atom_site_aniso_U_13
_atom_site_aniso_U_12
Br2 0.1056(4) 0.0521(3) 0.0913(4) 0.0000(2) -0.0359(3) -0.0214(2)
Br1 0.1224(5) 0.0521(3) 0.0814(4) -0.0057(2) -0.0149(3) -0.0007(3)
O1 0.0354(12) 0.0520(15) 0.0474(14) -0.0064(12) -0.0115(10) -0.0073(11)
O4 0.0373(12) 0.0414(14) 0.0577(15) -0.0137(12) -0.0125(11) -0.0037(10)
N2 0.0310(14) 0.0446(16) 0.0600(18) -0.0160(14) -0.0130(13) -0.0050(12)
O2 0.0381(12) 0.0511(14) 0.0520(14) -0.0203(12) -0.0044(11) -0.0040(10)
O5 0.0336(12) 0.0559(14) 0.0455(13) -0.0186(11) -0.0058(10) 0.0010(10)
N1 0.0340(15) 0.0567(18) 0.0446(16) -0.0103(14) -0.0117(12) -0.0070(13)
C14 0.0392(18) 0.0442(19) 0.0437(19) -0.0168(15) -0.0089(15) -0.0029(15)
C1 0.0419(19) 0.051(2) 0.0356(18) -0.0141(16) -0.0046(15) -0.0065(16)
C17 0.067(2) 0.041(2) 0.052(2) -0.0123(17) -0.0125(19) -0.0054(18)
C8 0.0341(18) 0.052(2) 0.0356(18) -0.0186(17) -0.0056(14) -0.0033(15)
C6 0.0441(19) 0.048(2) 0.0378(19) -0.0171(16) -0.0038(15) -0.0025(15)
C21 0.0337(18) 0.046(2) 0.0394(18) -0.0204(16) -0.0051(14) -0.0038(15)
C22 0.0399(18) 0.051(2) 0.048(2) -0.0223(17) -0.0105(15) -0.0042(15)
C19 0.0384(18) 0.0444(19) 0.0382(18) -0.0182(15) -0.0049(14) -0.0035(14)
C20 0.0309(16) 0.0461(19) 0.0433(19) -0.0175(15) -0.0074(14) -0.0045(14)
C2 0.047(2) 0.067(3) 0.053(2) -0.015(2) -0.0044(17) -0.0171(19)
C18 0.047(2) 0.051(2) 0.050(2) -0.0166(17) -0.0086(17) -0.0108(17)
C11 0.058(2) 0.058(2) 0.054(2) -0.0235(19) -0.0092(19) -0.0071(19)
C9 0.0428(19) 0.054(2) 0.048(2) -0.0190(17) -0.0162(16) -0.0019(16)
C4 0.075(3) 0.047(2) 0.044(2) -0.0147(17) -0.0020(19) -0.002(2)
C16 0.059(2) 0.049(2) 0.067(3) -0.017(2) -0.024(2) 0.0075(19)
O6 0.105(2) 0.095(2) 0.064(2) -0.0338(18) -0.0371(18) 0.039(2)
C3 0.070(3) 0.061(3) 0.054(2) -0.018(2) 0.003(2) -0.022(2)
C15 0.042(2) 0.054(2) 0.071(3) -0.021(2) -0.0210(18) 0.0009(17)
C5 0.055(2) 0.053(2) 0.043(2) -0.0152(17) -0.0095(17) 0.0015(18)
C7 0.0335(17) 0.0467(19) 0.0402(19) -0.0147(15) -0.0075(14) -0.0025(14)
C24 0.058(2) 0.055(2) 0.047(2) -0.0169(18) -0.0120(18) 0.0003(19)
C10 0.052(2) 0.055(2) 0.046(2) -0.0185(17) -0.0056(17) -0.0062(17)
O3 0.096(3) 0.128(3) 0.115(3) -0.078(3) 0.030(2) -0.058(2)
C23 0.056(2) 0.064(2) 0.048(2) -0.0247(19) -0.0146(18) 0.0104(19)
C25 0.087(3) 0.086(3) 0.061(3) -0.041(2) -0.019(2) 0.016(3)
C12 0.071(3) 0.076(3) 0.051(2) -0.026(2) -0.011(2) -0.002(2)
C13 0.107(4) 0.122(5) 0.097(4) -0.073(4) -0.023(3) 0.004(3)
C26 0.172(6) 0.166(6) 0.083(4) -0.079(4) -0.056(4) 0.061(5)

loop_
_atom_type_symbol
_atom_type_description
_atom_type_scat_dispersion_real
_atom_type_scat_dispersion_imag
_atom_type_scat_source
C C 0.0033 0.0016 'International Tables Vol C Tables 4.2.6.8 and 6.1.1.4'
H H 0.0000 0.0000 'International Tables Vol C Tables 4.2.6.8 and 6.1.1.4'
N N 0.0061 0.0033 'International Tables Vol C Tables 4.2.6.8 and 6.1.1.4'
O O 0.0106 0.0060 'International Tables Vol C Tables 4.2.6.8 and 6.1.1.4'
Br Br -0.2901 2.4595 'International Tables Vol C Tables 4.2.6.8 and 6.1.1.4'

loop_
_geom_angle_atom_site_label_1
_geom_angle_atom_site_label_2
_geom_angle_atom_site_label_3
_geom_angle
C21 N2 C14 111.3(3)
C21 N2 H2N 124.4
C14 N2 H2N 124.4
C7 O2 H2O 109.5
C20 O5 H5O 109.5
C8 N1 C1 111.7(3)
C8 N1 H1N 124.2
C1 N1 H1N 124.2
C15 C14 C19 122.4(3)
C15 C14 N2 128.3(3)
C19 C14 N2 109.2(3)
C2 C1 C6 123.1(3)
C2 C1 N1 127.9(3)
C6 C1 N1 109.0(3)
C16 C17 C18 121.9(3)
C16 C17 Br2 118.8(3)
C18 C17 Br2 119.3(3)
O1 C8 N1 125.9(3)
O1 C8 C7 125.8(3)
N1 C8 C7 108.4(3)
C5 C6 C1 119.4(3)
C5 C6 C7 131.2(3)
C1 C6 C7 109.3(3)
O4 C21 N2 125.3(3)
O4 C21 C20 125.8(3)
N2 C21 C20 108.9(3)
C23 C22 C20 115.2(3)
C23 C22 H22A 108.5
C20 C22 H22A 108.5
C23 C22 H22B 108.5
C20 C22 H22B 108.5
H22A C22 H22B 107.5
C18 C19 C14 119.5(3)
C18 C19 C20 131.6(3)
C14 C19 C20 108.9(3)
O5 C20 C19 110.3(3)
O5 C20 C22 110.1(2)
C19 C20 C22 114.5(3)
O5 C20 C21 110.9(2)
C19 C20 C21 101.4(2)
C22 C20 C21 109.4(3)
C1 C2 C3 116.9(4)
C1 C2 H2 121.5
C3 C2 H2 121.5
C19 C18 C17 118.0(3)
C19 C18 H18 121.0
C17 C18 H18 121.0
O3 C11 C12 121.5(4)
O3 C11 C10 120.6(4)
C12 C11 C10 117.9(3)
C10 C9 C7 116.4(3)
C10 C9 H9A 108.2
C7 C9 H9A 108.2
C10 C9 H9B 108.2
C7 C9 H9B 108.2
H9A C9 H9B 107.3
C3 C4 C5 121.9(4)
C3 C4 Br1 119.0(3)
C5 C4 Br1 119.1(3)
C15 C16 C17 120.4(3)
C15 C16 H16 119.8
C17 C16 H16 119.8
C4 C3 C2 120.8(4)
C4 C3 H3 119.6
C2 C3 H3 119.6
C14 C15 C16 117.7(3)
C14 C15 H15 121.1
C16 C15 H15 121.1
C6 C5 C4 117.8(3)
C6 C5 H5 121.1
C4 C5 H5 121.1
O2 C7 C6 110.1(3)
O2 C7 C9 109.7(2)
C6 C7 C9 115.2(3)
O2 C7 C8 110.5(3)
C6 C7 C8 101.5(3)
C9 C7 C8 109.6(3)
O6 C24 C25 121.4(4)
O6 C24 C23 120.8(3)
C25 C24 C23 117.8(3)
C9 C10 C11 113.3(3)
C9 C10 H10A 108.9
C11 C10 H10A 108.9
C9 C10 H10B 108.9
C11 C10 H10B 108.9
H10A C10 H10B 107.7
C22 C23 C24 113.5(3)
C22 C23 H23A 108.9
C24 C23 H23A 108.9
C22 C23 H23B 108.9
C24 C23 H23B 108.9
H23A C23 H23B 107.7
C26 C25 C24 115.6(4)
C26 C25 H25A 108.4
C24 C25 H25A 108.4
C26 C25 H25B 108.4
C24 C25 H25B 108.4
H25A C25 H25B 107.4
C11 C12 C13 114.7(4)
C11 C12 H12A 108.6
C13 C12 H12A 108.6
C11 C12 H12B 108.6
C13 C12 H12B 108.6
H12A C12 H12B 107.6
C12 C13 H13A 109.5
C12 C13 H13B 109.5
H13A C13 H13B 109.5
C12 C13 H13C 109.5
H13A C13 H13C 109.5
H13B C13 H13C 109.5
C25 C26 H26A 109.5
C25 C26 H26B 109.5
H26A C26 H26B 109.5
C25 C26 H26C 109.5
H26A C26 H26C 109.5
H26B C26 H26C 109.5

loop_
_geom_bond_atom_site_label_1
_geom_bond_atom_site_label_2
_geom_bond_distance
Br2 C17 1.901(4)
Br1 C4 1.897(4)
O1 C8 1.223(4)
O4 C21 1.231(4)
N2 C21 1.342(4)
N2 C14 1.409(4)
N2 H2N 0.8600
O2 C7 1.419(4)
O2 H2O 0.8200
O5 C20 1.421(4)
O5 H5O 0.8200
N1 C8 1.344(4)
N1 C1 1.415(4)
N1 H1N 0.8600
C14 C15 1.372(5)
C14 C19 1.393(4)
C1 C2 1.374(5)
C1 C6 1.396(5)
C17 C16 1.380(5)
C17 C18 1.384(5)
C8 C7 1.553(5)
C6 C5 1.374(5)
C6 C7 1.503(5)
C21 C20 1.539(4)
C22 C23 1.505(5)
C22 C20 1.534(4)
C22 H22A 0.9700
C22 H22B 0.9700
C19 C18 1.376(5)
C19 C20 1.506(5)
C2 C3 1.381(6)
C2 H2 0.9300
C18 H18 0.9300
C11 O3 1.206(5)
C11 C12 1.484(5)
C11 C10 1.515(5)
C9 C10 1.505(5)
C9 C7 1.543(4)
C9 H9A 0.9700
C9 H9B 0.9700
C4 C3 1.379(6)
C4 C5 1.393(5)
C16 C15 1.373(5)
C16 H16 0.9300
O6 C24 1.197(4)
C3 H3 0.9300
C15 H15 0.9300
C5 H5 0.9300
C24 C25 1.480(5)
C24 C23 1.506(5)
C10 H10A 0.9700
C10 H10B 0.9700
C23 H23A 0.9700
C23 H23B 0.9700
C25 C26 1.472(6)
C25 H25A 0.9700
C25 H25B 0.9700
C12 C13 1.507(6)
C12 H12A 0.9700
C12 H12B 0.9700
C13 H13A 0.9600
C13 H13B 0.9600
C13 H13C 0.9600
C26 H26A 0.9600
C26 H26B 0.9600
C26 H26C 0.9600

loop_
_geom_torsion_atom_site_label_1
_geom_torsion_atom_site_label_2
_geom_torsion_atom_site_label_3
_geom_torsion_atom_site_label_4
_geom_torsion
C21 N2 C14 C15 176.4(4)
C21 N2 C14 C19 -1.6(4)
C8 N1 C1 C2 -175.3(3)
C8 N1 C1 C6 3.0(4)
C1 N1 C8 O1 174.7(3)
C1 N1 C8 C7 -5.0(4)
C2 C1 C6 C5 1.9(5)
N1 C1 C6 C5 -176.5(3)
C2 C1 C6 C7 178.9(3)
N1 C1 C6 C7 0.5(4)
C14 N2 C21 O4 -176.4(3)
C14 N2 C21 C20 4.6(4)
C15 C14 C19 C18 -0.5(5)
N2 C14 C19 C18 177.6(3)
C15 C14 C19 C20 179.7(3)
N2 C14 C19 C20 -2.3(4)
C18 C19 C20 O5 -57.7(4)
C14 C19 C20 O5 122.1(3)
C18 C19 C20 C22 67.1(5)
C14 C19 C20 C22 -113.0(3)
C18 C19 C20 C21 -175.2(3)
C14 C19 C20 C21 4.6(3)
C23 C22 C20 O5 177.3(3)
C23 C22 C20 C19 52.3(4)
C23 C22 C20 C21 -60.6(4)
O4 C21 C20 O5 58.4(4)
N2 C21 C20 O5 -122.6(3)
O4 C21 C20 C19 175.5(3)
N2 C21 C20 C19 -5.6(3)
O4 C21 C20 C22 -63.2(4)
N2 C21 C20 C22 115.8(3)
C6 C1 C2 C3 -1.1(5)
N1 C1 C2 C3 176.9(3)
C14 C19 C18 C17 0.1(5)
C20 C19 C18 C17 179.9(3)
C16 C17 C18 C19 0.3(6)
Br2 C17 C18 C19 -177.9(3)
C18 C17 C16 C15 -0.3(6)
Br2 C17 C16 C15 177.9(3)
C5 C4 C3 C2 1.0(6)
Br1 C4 C3 C2 -177.0(3)
C1 C2 C3 C4 -0.3(6)
C19 C14 C15 C16 0.5(5)
N2 C14 C15 C16 -177.2(3)
C17 C16 C15 C14 -0.1(6)
C1 C6 C5 C4 -1.2(5)
C7 C6 C5 C4 -177.4(3)
C3 C4 C5 C6 -0.2(6)
Br1 C4 C5 C6 177.8(3)
C5 C6 C7 O2 56.3(5)
C1 C6 C7 O2 -120.2(3)
C5 C6 C7 C9 -68.4(5)
C1 C6 C7 C9 115.1(3)
C5 C6 C7 C8 173.3(3)
C1 C6 C7 C8 -3.2(3)
C10 C9 C7 O2 179.6(3)
C10 C9 C7 C6 -55.6(4)
C10 C9 C7 C8 58.1(4)
O1 C8 C7 O2 -58.1(4)
N1 C8 C7 O2 121.7(3)
O1 C8 C7 C6 -174.8(3)
N1 C8 C7 C6 5.0(3)
O1 C8 C7 C9 63.0(4)
N1 C8 C7 C9 -117.3(3)
C7 C9 C10 C11 -170.6(3)
O3 C11 C10 C9 16.5(6)
C12 C11 C10 C9 -163.0(3)
C20 C22 C23 C24 170.7(3)
O6 C24 C23 C22 -29.5(6)
C25 C24 C23 C22 151.1(4)
O6 C24 C25 C26 -2.0(7)
C23 C24 C25 C26 177.3(5)
O3 C11 C12 C13 12.1(6)
C10 C11 C12 C13 -168.3(4)
